data_2001637
loop_
_publ_author_name
'Jones, P. G.'
'Laue, T.'
'Hopf, H.'

_publ_section_title
;
 (--)-(<i>S</i>)-\a-Phenylethylammonium
 (--)-(<i>R</i>)-[2.2]paracyclophane-4-carboxylate
;
_journal_issue 6
_journal_name_full 'Acta Crystallographica Section C'
_journal_page_first 1195
_journal_page_last 1197
_journal_paper_doi 10.1107/S0108270192010527
_journal_volume 49
_journal_year 1993
_chemical_formula_sum 'C25 H27 N O2'
_chemical_formula_weight 373.5
_symmetry_cell_setting monoclinic
_symmetry_space_group_name_Hall 'C 2y'
_symmetry_space_group_name_H-M 'C 1 2 1'
_atom_type_scat_source SHELXTL-Plus
_cell_angle_alpha 90
_cell_angle_beta 128.48(3)
_cell_angle_gamma 90
_cell_formula_units_Z 4
_cell_length_a 23.343(9)
_cell_length_b 6.453(3)
_cell_length_c 17.683(6)
_cell_measurement_reflns_used 48
_cell_measurement_temperature 178
_cell_measurement_theta_max 12
_cell_measurement_theta_min 10
_cell_volume 2085.2(17)
_diffrn_measurement_device 'Siemens R3'
_diffrn_measurement_method \w
_diffrn_radiation_type MoK\a
_diffrn_radiation_wavelength 0.71069
_diffrn_reflns_limit_h_max 24
_diffrn_reflns_limit_h_min 0
_diffrn_reflns_limit_k_max 2
_diffrn_reflns_limit_k_min -8
_diffrn_reflns_limit_l_max 22
_diffrn_reflns_limit_l_min -22
_diffrn_reflns_number 3380
_diffrn_reflns_theta_max 27.5
_diffrn_standards_decay_% 1.5
_diffrn_standards_interval_count 147
_diffrn_standards_number 3
_exptl_absorpt_coefficient_mu 0.07
_exptl_absorpt_correction_type none
_exptl_crystal_colour Colourless
_exptl_crystal_density_diffrn 1.190
_exptl_crystal_description Tablet
_exptl_crystal_size_max 1.0
_exptl_crystal_size_mid 0.4
_exptl_crystal_size_min 0.4
_refine_diff_density_max 0.2
_refine_diff_density_min -0.2
_refine_ls_extinction_method none
_refine_ls_goodness_of_fit_obs 1.7
_refine_ls_hydrogen_treatment 'H atoms riding'
_refine_ls_number_parameters 255
_refine_ls_R_factor_obs 0.038
_refine_ls_shift/esd_max 0.002
_refine_ls_structure_factor_coef F
_refine_ls_weighting_details 'w = 1/[\s^2^(F)+0.00025F^2^]'
_refine_ls_weighting_scheme calc
_refine_ls_wR_factor_obs 0.044
_reflns_number_observed 2835
_reflns_number_total 3284
_reflns_observed_criterion F>4\s(F)
_cod_data_source_file mu1020.cif
_cod_data_source_block mu1020_structure_1_of_1
_cod_depositor_comments
;
The following automatic conversions were performed:

'_refine_ls_weighting_scheme' value '1/[\s^2^(F)+0.00025F^2^]' was
changed to 'calc'. New tag '_refine_ls_weighting_details' was
created. The value of the new tag was set to 'w =
1/[\s^2^(F)+0.00025F^2^]'.

Automatic conversion script
Id: cif_fix_values 3143 2015-03-26 13:38:13Z robertas 
;
_cod_original_cell_volume 2085.0(10)
_cod_original_formula_sum 'C25 H27 N1 O2'
_cod_database_code 2001637

loop_
_atom_site_label
_atom_site_fract_x
_atom_site_fract_y
_atom_site_fract_z
_atom_site_U_iso_or_equiv
C(1) .4678(2) .7722(8) .8445(2) .767(18)
C(2) .42610(10) .8614(5) .73980(10) .328(10)
C(3) .46370(10) .8113(4) .69660(10) .261(8)
C(4) .45580(10) .6191(4) .65380(10) .240(8)
C(5) .51380(10) .5431(5) .65780(10) .294(9)
C(6) .57740(10) .6599(5) .69920(10) .341(9)
C(7) .57540(10) .8671(5) .71810(10) .354(9)
C(8) .51970(10) .9404(4) .71780(10) .481(11)
C(9) .64940(10) .5533(6) .7402(2) .481(11)
C(10) .70030(10) .5255(7) .8536(2) .598(13)
C(11) .66010(10) .5620(5) .89390(10) .392(9)
C(12) .66090(10) .7536(5) .92910(10) .451(11)
C(13) .60300(10) .8155(5) .92710(10) .484(13)
C(14) .54280(10) .6864(5) .88820(10) .449(12)
C(15) .55030(10) .4820(5) .87290(10) .406(10)
C(16) .60910(10) .4188(5) .87700(10) .390(10)
C(17) .38850(10) .4875(4) .60850(10) .240(8)
O(1) .39590(10) .3000 .62730(10) .357(7)
O(2) .32750(10) .5806(3) .55110(10) .319(6)
C(1') .18760(10) .5670(5) .58030(10) .300(9)
C(2') .11080(10) .5155(6) .54540(10) .464(11)
C(3') .24640(10) .4731(5) .67850(10) .294(9)
C(4') .27420(10) .2770(5) .68950(10) .377(11)
C(5') .32500(10) .1921(5) .7817(2) .452(12)
C(6') .34770(10) .3054(6) .86220(10) .498(12)
C(7') .32010(10) .4998(6) .85180(10) .552(13)
C(8') .26980(10) .5848(5) .76000(10) .433(11)
N(1) .19410(10) .5004(4) .50510(10) .255(7)
H(1A) .4738 .8816 .8857 1.000
H(1B) .4388 .6656 .8439 1.000
H(2A) .3776 .8039 .6989 .430
H(2B) .4217 1.0091 .7407 .430
H(5) .5098 .4092 .6314 .380
H(7) .6130 .9594 .7315 .440
H(8) .5195 1.0834 .7326 .410
H(9A) .6389 .4199 .7101 .630
H(9B) .6749 .6334 .7238 .630
H(10A) .7194 .3869 .8697 .800
H(10B) .7410 .6193 .8834 .800
H(12) .7019 .8443 .9552 .560
H(13) .6041 .9484 .9524 .600
H(15) .5143 .3832 .8596 .520
H(16) .6145 .2761 .8670 .500
H(1A') .1935 .7148 .5866 .390
H(2A') .0735 .5725 .4826 .630
H(2B') .1044 .5662 .5907 .630
H(2C') .1072 .3670 .5424 .630
H(4') .2581 .1994 .6331 .480
H(5') .3437 .0550 .7885 .560
H(6') .3830 .2483 .9256 .620
H(7') .3359 .5779 .9080 .680
H(8') .2503 .7209 .7526 .550
H(1C) .2403 .5173 .5264 .330
H(1D) .1801 .3682 .4863 .330
H(1E) .1640 .5857 .4548 .330

loop_
_geom_angle_atom_site_label_1
_geom_angle_atom_site_label_2
_geom_angle_atom_site_label_3
_geom_angle
_geom_angle_publ_flag
C(2) C(1) C(14) 114.1(3) yes
C(2) C(3) C(4) 122.5(2) yes
C(4) C(3) C(8) 117.4(2) yes
C(3) C(4) C(17) 121.9(2) yes
C(4) C(5) C(6) 121.1(3) yes
C(5) C(6) C(9) 120.3(3) yes
C(6) C(7) C(8) 120.1(2) yes
C(6) C(9) C(10) 113.1(2) yes
C(10) C(11) C(12) 121.1(3) yes
C(12) C(11) C(16) 117.6(3) yes
C(12) C(13) C(14) 120.5(3) yes
C(1) C(14) C(15) 119.9(3) yes
C(14) C(15) C(16) 120.8(3) yes
C(4) C(17) O(1) 118.9(2) yes
O(1) C(17) O(2) 125.1(2) yes
C(2') C(1') N(1) 108.8(2) yes
C(1') C(3') C(4') 122.7(2) yes
C(4') C(3') C(8') 119.0(2) yes
C(4') C(5') C(6') 119.8(3) yes
C(6') C(7') C(8') 120.1(3) yes
C(1) C(2) C(3) 112.8(2) yes
C(2) C(3) C(8) 118.6(2) yes
C(3) C(4) C(5) 118.9(2) yes
C(5) C(4) C(17) 119.1(2) yes
C(5) C(6) C(7) 117.5(2) yes
C(7) C(6) C(9) 121.0(2) yes
C(3) C(8) C(7) 121.4(3) yes
C(9) C(10) C(11) 112.5(2) yes
C(10) C(11) C(16) 119.9(3) yes
C(11) C(12) C(13) 120.5(3) yes
C(1) C(14) C(13) 121.7(3) yes
C(13) C(14) C(15) 117.2(3) yes
C(11) C(16) C(15) 120.3(3) yes
C(4) C(17) O(2) 115.9(2) yes
C(2') C(1') C(3') 111.9(2) yes
C(3') C(1') N(1) 112.6(2) yes
C(1') C(3') C(8') 118.3(2) yes
C(3') C(4') C(5') 120.5(2) yes
C(5') C(6') C(7') 120.0(2) yes
C(3') C(8') C(7') 120.5(3) yes

loop_
_geom_bond_atom_site_label_1
_geom_bond_atom_site_label_2
_geom_bond_distance
_geom_bond_publ_flag
C(1) C(2) 157.0(4) yes
C(2) C(3) 151.4(4) yes
C(3) C(8) 139.0(3) yes
C(4) C(17) 150.5(3) yes
C(6) C(7) 138.5(4) yes
C(7) C(8) 138.2(4) yes
C(10) C(11) 150.8(4) yes
C(11) C(16) 138.5(4) yes
C(13) C(14) 139.3(4) yes
C(15) C(16) 139.2(4) yes
C(17) O(2) 127.2(2) yes
C(1') C(3') 151.7(2) yes
C(3') C(4') 137.9(4) yes
C(4') C(5') 139.9(3) yes
C(6') C(7') 136.9(5) yes
C(1) C(14) 151.1(5) yes
C(3) C(4) 140.4(4) yes
C(4) C(5) 139.9(3) yes
C(5) C(6) 139.9(3) yes
C(6) C(9) 151.9(4) yes
C(9) C(10) 158.1(3) yes
C(11) C(12) 138.0(5) yes
C(12) C(13) 138.9(5) yes
C(14) C(15) 137.8(5) yes
C(17) O(1) 123.8(3) yes
C(1') C(2') 152.8(3) yes
C(1') N(1) 149.0(3) yes
C(3') C(8') 138.4(4) yes
C(5') C(6') 138.0(4) yes
C(7') C(8') 139.4(3) yes
